data_7249000
loop_
_publ_author_name
'Loya, Jesus Daniel'
'Agarwal, Sidhaesh A.'
'Lutz, Nicholas'
'Reinheimer, Eric W.'
'Campillo-Alvarado, Gonzalo'

_publ_section_title
;
 Co-crystal formation vs. boron coordination: fluorination in azopyridines
 regulates supramolecular competition
;
_journal_issue 30
_journal_name_full CrystEngComm
_journal_page_first 4017
_journal_page_last 4021
_journal_paper_doi 10.1039/D4CE00611A
_journal_volume 26
_journal_year 2024
_chemical_formula_moiety 'C10 H4 F4 N4'
_chemical_formula_sum 'C10 H4 F4 N4'
_chemical_formula_weight 256.17
_chemical_name_systematic 3,5-difluoroazopyridine
_space_group_crystal_system monoclinic
_space_group_IT_number 14
_space_group_name_Hall '-P 2ybc'
_space_group_name_H-M_alt 'P 1 21/c 1'
_atom_sites_solution_hydrogens geom
_atom_sites_solution_primary dual
_audit_creation_date 2024-03-11
_audit_creation_method
;
Olex2 1.5-ac6-017
(compiled 2024.02.01 svn.r2f8d729c for Rigaku Oxford Diffraction, GUI svn.r6920)
;
_audit_update_record
;
2024-04-10 deposited with the CCDC.	2024-07-05 downloaded from the CCDC.
;
_cell_angle_alpha 90
_cell_angle_beta 90.109(12)
_cell_angle_gamma 90
_cell_formula_units_Z 2
_cell_length_a 5.0686(6)
_cell_length_b 5.1891(7)
_cell_length_c 18.590(2)
_cell_measurement_reflns_used 1215
_cell_measurement_temperature 99.9(7)
_cell_measurement_theta_max 29.4790
_cell_measurement_theta_min 2.1540
_cell_volume 488.94(10)
_computing_cell_refinement 'CrysAlisPro 1.171.43.112a (Rigaku OD, 2024)'
_computing_data_collection 'CrysAlisPro system (CCD 43.108a 64-bit (release 14-02-2024))'
_computing_data_reduction 'CrysAlisPro 1.171.43.112a (Rigaku OD, 2024)'
_computing_molecular_graphics 'Olex2 1.5-ac6-017 (Dolomanov et al., 2009)'
_computing_publication_material 'Olex2 1.5-ac6-017 (Dolomanov et al., 2009)'
_computing_structure_refinement 'SHELXL 2018/3 (Sheldrick, 2015)'
_computing_structure_solution 'SHELXT  (Sheldrick, 2015)'
_diffrn_ambient_environment N~2~
_diffrn_ambient_temperature 99.9(7)
_diffrn_detector 'Hybrid Pixel Array Detector'
_diffrn_detector_area_resol_mean 10.0000
_diffrn_measured_fraction_theta_full 0.991
_diffrn_measured_fraction_theta_max 0.991
_diffrn_measurement_details
;
List of Runs (angles in degrees, time in seconds):

  # Type    Start    End  Width  t~exp~   \w     \q     \k     \f   Frames
#--------------------------------------------------------------------------
  1  \w     29.00  69.00   0.50    5.00    --   20.00  54.00   0.00   80
  2  \w    -73.00 -39.00   0.50    5.00    --   20.00  54.00 120.00   68
  3  \w    -26.00  88.00   0.50    5.00    --   20.00  54.00 120.00  228
  4  \w    -74.00 -38.00   0.50    5.00    --   20.00  54.00-180.00   72
  5  \w    -22.00  26.00   0.50    5.00    --   20.00  54.00-180.00   96
  6  \w     70.00  98.00   0.50    5.00    --   20.00  54.00-180.00   56
  7  \w    -74.00 -43.00   0.50    5.00    --   20.00  54.00 -30.00   62
  8  \w    -37.00 -11.00   0.50    5.00    --   20.00  54.00 -30.00   52
  9  \w     82.00 107.00   0.50    5.00    --   20.00  54.00 -30.00   50
 10  \w    -63.00 -36.00   0.50    5.00    --   20.00  54.00   0.00   54
;
_diffrn_measurement_device 'two-circle diffractometer'
_diffrn_measurement_device_type 'XtaLAB Mini II'
_diffrn_measurement_method '\w scans'
_diffrn_orient_matrix_type 'CrysAlisPro convention (1999,Acta A55,543-557)'
_diffrn_orient_matrix_UB_11 -0.0048188000
_diffrn_orient_matrix_UB_12 0.1343295000
_diffrn_orient_matrix_UB_13 -0.0069335000
_diffrn_orient_matrix_UB_21 0.0613137000
_diffrn_orient_matrix_UB_22 0.0244320000
_diffrn_orient_matrix_UB_23 0.0336610000
_diffrn_orient_matrix_UB_31 0.1258038000
_diffrn_orient_matrix_UB_32 -0.0069612000
_diffrn_orient_matrix_UB_33 -0.0165000000
_diffrn_radiation_monochromator graphite
_diffrn_radiation_probe x-ray
_diffrn_radiation_type 'Mo K\a'
_diffrn_radiation_wavelength 0.71073
_diffrn_reflns_av_R_equivalents 0.0390
_diffrn_reflns_av_unetI/netI 0.0542
_diffrn_reflns_Laue_measured_fraction_full 0.991
_diffrn_reflns_Laue_measured_fraction_max 0.991
_diffrn_reflns_limit_h_max 5
_diffrn_reflns_limit_h_min -6
_diffrn_reflns_limit_k_max 6
_diffrn_reflns_limit_k_min -6
_diffrn_reflns_limit_l_max 22
_diffrn_reflns_limit_l_min -21
_diffrn_reflns_number 2309
_diffrn_reflns_point_group_measured_fraction_full 0.991
_diffrn_reflns_point_group_measured_fraction_max 0.991
_diffrn_reflns_theta_full 24.991
_diffrn_reflns_theta_max 24.991
_diffrn_reflns_theta_min 2.191
_diffrn_source 'fine-focus sealed X-ray tube'
_diffrn_source_type 'Rigaku (Mo) X-ray Source'
_exptl_absorpt_coefficient_mu 0.164
_exptl_absorpt_correction_T_max 1.00000
_exptl_absorpt_correction_T_min 0.30190
_exptl_absorpt_correction_type multi-scan
_exptl_absorpt_process_details
;
CrysAlisPro 1.171.43.112a (Rigaku Oxford Diffraction, 2024)
Empirical absorption correction using spherical harmonics,
implemented in SCALE3 ABSPACK scaling algorithm.
;
_exptl_crystal_colour red
_exptl_crystal_colour_primary red
_exptl_crystal_density_diffrn 1.740
_exptl_crystal_description plate
_exptl_crystal_F_000 256
_exptl_crystal_size_max 0.54
_exptl_crystal_size_mid 0.5
_exptl_crystal_size_min 0.05
_refine_diff_density_max 0.263
_refine_diff_density_min -0.243
_refine_diff_density_rms 0.067
_refine_ls_extinction_coef 0.019(11)
_refine_ls_extinction_expression Fc^*^=kFc[1+0.001xFc^2^\l^3^/sin(2\q)]^-1/4^
_refine_ls_extinction_method 'SHELXL-2018/3 (Sheldrick 2018)'
_refine_ls_goodness_of_fit_ref 1.107
_refine_ls_hydrogen_treatment constr
_refine_ls_matrix_type full
_refine_ls_number_parameters 83
_refine_ls_number_reflns 848
_refine_ls_number_restraints 0
_refine_ls_restrained_S_all 1.107
_refine_ls_R_factor_all 0.0565
_refine_ls_R_factor_gt 0.0478
_refine_ls_shift/su_max 0.000
_refine_ls_shift/su_mean 0.000
_refine_ls_structure_factor_coef Fsqd
_refine_ls_weighting_details 'w=1/[\s^2^(Fo^2^)+(0.0772P)^2^+0.0289P] where P=(Fo^2^+2Fc^2^)/3'
_refine_ls_weighting_scheme calc
_refine_ls_wR_factor_gt 0.1287
_refine_ls_wR_factor_ref 0.1351
_reflns_Friedel_coverage 0.000
_reflns_number_gt 705
_reflns_number_total 848
_reflns_threshold_expression 'I > 2\s(I)'
_cod_data_source_file d4ce00611a2.cif
_cod_data_source_block tetraFazop
_cod_depositor_comments 'Adding full bibliography for 7248998--7249003.cif.'
_cod_original_cell_volume 488.96(11)
_cod_database_code 7249000
_shelx_shelxl_version_number 2018/3
_chemical_oxdiff_formula 'C5 H2 F2 N2'
_shelx_space_group_comment
;
The symmetry employed for this shelxl refinement is uniquely defined
by the following loop, which should always be used as a source of
symmetry information in preference to the above space-group names.
They are only intended as comments.
;
_shelx_estimated_absorpt_t_max 0.992
_shelx_estimated_absorpt_t_min 0.916
_olex2_refinement_description
;
1. Fixed Uiso
 At 1.2 times of:
  All C(H) groups
2.a Aromatic/amide H refined with riding coordinates:
 C5(H5), C1(H1)
;
_olex2_submission_original_sample_id 3,5Fazop
_olex2_submission_special_instructions 'No special instructions were received'
_oxdiff_exptl_absorpt_empirical_details
;
Empirical correction (ABSPACK) includes:
- Absorption correction using spherical harmonics
- Frame scaling
;
_oxdiff_exptl_absorpt_empirical_full_max 2.088
_oxdiff_exptl_absorpt_empirical_full_min 0.686

loop_
_space_group_symop_operation_xyz
'x, y, z'
'-x, y+1/2, -z+1/2'
'-x, -y, -z'
'x, -y-1/2, z-1/2'

loop_
_atom_site_label
_atom_site_type_symbol
_atom_site_fract_x
_atom_site_fract_y
_atom_site_fract_z
_atom_site_U_iso_or_equiv
_atom_site_adp_type
_atom_site_occupancy
_atom_site_site_symmetry_order
_atom_site_calc_flag
_atom_site_refinement_flags_posn
_atom_site_refinement_flags_adp
_atom_site_refinement_flags_occupancy
_atom_site_disorder_assembly
_atom_site_disorder_group
F9 F 0.2485(2) 0.0625(2) 0.44788(6) 0.0289(4) Uani 1 1 d . . . . .
F8 F 0.9815(2) 0.5851(2) 0.38273(6) 0.0340(5) Uani 1 1 d . . . . .
N6 N 0.6889(3) 0.0327(3) 0.29623(8) 0.0271(5) Uani 1 1 d . . . . .
N7 N 0.5870(3) 0.5202(4) 0.47855(9) 0.0359(6) Uani 1 1 d . . . . .
C4 C 0.4496(3) 0.1304(4) 0.40413(10) 0.0227(5) Uani 1 1 d . . . . .
C3 C 0.6092(4) 0.3440(4) 0.42020(10) 0.0226(5) Uani 1 1 d . . . . .
C5 C 0.4930(4) -0.0173(4) 0.34287(10) 0.0253(6) Uani 1 1 d . . . . .
H5 H 0.379623 -0.159341 0.333602 0.030 Uiso 1 1 calc R U . . .
C1 C 0.8484(4) 0.2340(4) 0.31058(9) 0.0246(5) Uani 1 1 d . . . . .
H1 H 0.989089 0.271816 0.278573 0.029 Uiso 1 1 calc R U . . .
C2 C 0.8127(4) 0.3872(4) 0.37083(10) 0.0234(5) Uani 1 1 d . . . . .

loop_
_atom_site_aniso_label
_atom_site_aniso_U_11
_atom_site_aniso_U_22
_atom_site_aniso_U_33
_atom_site_aniso_U_23
_atom_site_aniso_U_13
_atom_site_aniso_U_12
F9 0.0291(7) 0.0279(8) 0.0299(7) -0.0020(5) 0.0088(5) -0.0069(5)
F8 0.0325(8) 0.0296(8) 0.0399(7) -0.0043(5) 0.0084(6) -0.0110(5)
N6 0.0307(9) 0.0249(10) 0.0257(9) -0.0013(7) 0.0037(7) 0.0003(8)
N7 0.0376(11) 0.0342(12) 0.0359(11) -0.0120(8) 0.0134(8) -0.0115(9)
C4 0.0219(11) 0.0226(11) 0.0234(10) 0.0028(8) 0.0030(8) 0.0017(8)
C3 0.0248(10) 0.0188(11) 0.0242(10) 0.0017(8) 0.0001(8) 0.0031(8)
C5 0.0267(11) 0.0214(12) 0.0279(11) -0.0003(8) -0.0012(9) -0.0002(8)
C1 0.0242(10) 0.0252(12) 0.0244(10) 0.0036(8) 0.0033(8) 0.0025(8)
C2 0.0235(10) 0.0172(11) 0.0295(11) 0.0032(8) -0.0007(9) -0.0012(8)

loop_
_atom_type_symbol
_atom_type_description
_atom_type_scat_dispersion_real
_atom_type_scat_dispersion_imag
_atom_type_scat_source
C C 0.0033 0.0016 'International Tables Vol C Tables 4.2.6.8 and 6.1.1.4'
H H 0.0000 0.0000 'International Tables Vol C Tables 4.2.6.8 and 6.1.1.4'
F F 0.0171 0.0103 'International Tables Vol C Tables 4.2.6.8 and 6.1.1.4'
N N 0.0061 0.0033 'International Tables Vol C Tables 4.2.6.8 and 6.1.1.4'

loop_
_exptl_crystal_face_index_h
_exptl_crystal_face_index_k
_exptl_crystal_face_index_l
_exptl_crystal_face_perp_dist
0 0 -1 0.0222
0 0 1 0.0326
1 0 -2 0.2206
-2 1 -2 0.3146
-1 0 2 0.2313
1 -1 1 0.3373
0 1 2 0.1940
0 -1 2 0.2245

loop_
_geom_angle_atom_site_label_1
_geom_angle_atom_site_label_2
_geom_angle_atom_site_label_3
_geom_angle
_geom_angle_site_symmetry_1
_geom_angle_site_symmetry_3
_geom_angle_publ_flag
C5 N6 C1 117.74(16) . . ?
N7 N7 C3 116.8(2) 3_666 . ?
F9 C4 C3 120.83(17) . . ?
F9 C4 C5 117.99(17) . . ?
C5 C4 C3 121.17(18) . . ?
C4 C3 N7 128.53(18) . . ?
C2 C3 N7 117.15(18) . . ?
C2 C3 C4 114.31(18) . . ?
N6 C5 C4 122.66(19) . . ?
N6 C1 C2 121.69(17) . . ?
F8 C2 C3 118.71(17) . . ?
F8 C2 C1 118.90(16) . . ?
C1 C2 C3 122.39(18) . . ?

loop_
_geom_bond_atom_site_label_1
_geom_bond_atom_site_label_2
_geom_bond_distance
_geom_bond_site_symmetry_2
_geom_bond_publ_flag
F9 C4 1.352(2) . ?
F8 C2 1.355(2) . ?
N6 C5 1.345(2) . ?
N6 C1 1.347(3) . ?
N7 N7 1.208(3) 3_666 ?
N7 C3 1.423(3) . ?
C4 C3 1.404(3) . ?
C4 C5 1.391(3) . ?
C3 C2 1.400(2) . ?
C1 C2 1.386(3) . ?

loop_
_exptl_oxdiff_crystal_face_indexfrac_h
_exptl_oxdiff_crystal_face_indexfrac_k
_exptl_oxdiff_crystal_face_indexfrac_l
_exptl_oxdiff_crystal_face_x
_exptl_oxdiff_crystal_face_y
_exptl_oxdiff_crystal_face_z
-0.0010 0.0002 -0.9982 0.0070 -0.0337 0.0163
0.0010 -0.0002 0.9982 -0.0070 0.0337 -0.0163
1.0061 0.0017 -2.0031 0.0093 -0.0057 0.1596
-2.0237 1.0050 -1.9698 0.1584 -0.1658 -0.2291
-1.0061 -0.0017 2.0031 -0.0093 0.0057 -0.1596
1.0145 -1.0059 0.9784 -0.1468 0.0706 0.1185
-0.0033 1.0064 2.0094 0.1213 0.0920 -0.0406
0.0073 -1.0074 1.9834 -0.1491 0.0426 -0.0248
